data_7019360
loop_
_publ_author_name
'Alhanash, Fatma B.'
'Barnes, Nicholas A.'
'Godfrey, Stephen M.'
'Hurst, Paul A.'
'Hutchinson, Adrian'
'Khan, Rana Z.'
'Pritchard, Robin G.'

_publ_section_title
;
 Structural isomerism in tris-tolyl halo-phosphonium and halo-arsonium
 tri-halides, [(CH(3)C(6)H(4))(3)EX][X(3)], (E = P, As; X = Br, I).
;
_journal_issue 25
_journal_name_full 'Dalton transactions (Cambridge, England : 2003)'
_journal_page_first 7708
_journal_page_last 7728
_journal_paper_doi 10.1039/c2dt30235g
_journal_volume 41
_journal_year 2012
_chemical_compound_source 'synthesis as described'
_chemical_formula_moiety 'C21 H21 Br4 P1'
_chemical_formula_sum 'C21 H21 Br4 P'
_chemical_formula_weight 623.99
_chemical_name_systematic
;
?
;
_space_group_IT_number 14
_symmetry_cell_setting monoclinic
_symmetry_Int_Tables_number 14
_symmetry_space_group_name_Hall '-P 2ybc'
_symmetry_space_group_name_H-M 'P 1 21/c 1'
_atom_sites_solution_hydrogens geom
_atom_sites_solution_primary direct
_atom_sites_solution_secondary difmap
_audit_conform_dict_location ftp://ftp.iucr.org/pub/cif_core.dic
_audit_conform_dict_name cif_core.dic
_audit_conform_dict_version 2.4
_audit_creation_date 2011-02-28T03:52:05-00:00
_audit_creation_method 'WinGX routine CIF_UPDATE'
_cell_angle_alpha 90
_cell_angle_beta 105.981(2)
_cell_angle_gamma 90
_cell_formula_units_Z 4
_cell_length_a 10.0287(4)
_cell_length_b 18.4142(8)
_cell_length_c 12.8713(7)
_cell_measurement_reflns_used 4051
_cell_measurement_temperature 100(2)
_cell_measurement_theta_max 26
_cell_measurement_theta_min 2
_cell_measurement_wavelength 0.71073
_cell_volume 2285.09(18)
_computing_cell_refinement 'HKL Scalepack (Otwinowski & Minor 1997)'
_computing_data_collection 'Collect (Nonius BV, 1997-2000)'
_computing_data_reduction 'HKL Denzo and Scalepack (Otwinowski & Minor 1997)'
_computing_molecular_graphics 'Ortep-3 for Windows (Farrugia, 1997)'
_computing_publication_material 'WinGX publication routines (Farrugia, 1999)'
_computing_structure_refinement 'SHELXL-97 (Sheldrick, 2008)'
_computing_structure_solution 'SIR92 (Giacovazzo et al, 1993)'
_diffrn_ambient_temperature 100(2)
_diffrn_detector 'CCD plate'
_diffrn_detector_area_resol_mean 9
_diffrn_measured_fraction_theta_full 0.992
_diffrn_measured_fraction_theta_max 0.992
_diffrn_measurement_device '95mm CCD camera on \k-goniostat'
_diffrn_measurement_device_type KappaCCD
_diffrn_measurement_method 'CCD rotation images, thick slices'
_diffrn_orient_matrix_type 'by Nonius Collect from scalepack cell'
_diffrn_orient_matrix_UB_11 0.102534
_diffrn_orient_matrix_UB_12 0.1828E-2
_diffrn_orient_matrix_UB_13 0.334283E-1
_diffrn_orient_matrix_UB_21 -0.154577E-1
_diffrn_orient_matrix_UB_22 0.00339
_diffrn_orient_matrix_UB_23 0.733554E-1
_diffrn_orient_matrix_UB_31 0.24928E-2
_diffrn_orient_matrix_UB_32 -0.541692E-1
_diffrn_orient_matrix_UB_33 0.57188E-2
_diffrn_radiation_monochromator graphite
_diffrn_radiation_probe x-ray
_diffrn_radiation_type MoK\a
_diffrn_radiation_wavelength 0.71073
_diffrn_reflns_av_R_equivalents 0.093
_diffrn_reflns_av_unetI/netI 0.1344
_diffrn_reflns_limit_h_max 12
_diffrn_reflns_limit_h_min 0
_diffrn_reflns_limit_k_max 22
_diffrn_reflns_limit_k_min 0
_diffrn_reflns_limit_l_max 14
_diffrn_reflns_limit_l_min -15
_diffrn_reflns_number 19847
_diffrn_reflns_reduction_process
;
Scaled and merged with Sortav
R.H. Blessing, (1987) Cryst. Rev. 1, 3-58
R.H. Blessing, (1989) J. Appl. Cryst. 22, 396-397
;
_diffrn_reflns_theta_full 25.5
_diffrn_reflns_theta_max 25.5
_diffrn_reflns_theta_min 3.06
_diffrn_source 'Enraf Nonius FR590'
_exptl_absorpt_coefficient_mu 7.118
_exptl_absorpt_correction_T_max 0.5998
_exptl_absorpt_correction_T_min 0.4821
_exptl_absorpt_correction_type multi-scan
_exptl_absorpt_process_details
;
R.H. Blessing, Acta Cryst. (1995), A51, 33-38
;
_exptl_crystal_colour orange
_exptl_crystal_density_diffrn 1.814
_exptl_crystal_density_method 'not measured'
_exptl_crystal_description prism
_exptl_crystal_F_000 1208
_exptl_crystal_size_max 0.12
_exptl_crystal_size_mid 0.08
_exptl_crystal_size_min 0.08
_refine_diff_density_max 0.874
_refine_diff_density_min -1.529
_refine_diff_density_rms 0.213
_refine_ls_extinction_method none
_refine_ls_goodness_of_fit_ref 0.999
_refine_ls_hydrogen_treatment constr
_refine_ls_matrix_type full
_refine_ls_number_parameters 241
_refine_ls_number_reflns 4224
_refine_ls_number_restraints 0
_refine_ls_restrained_S_all 0.999
_refine_ls_R_factor_all 0.1564
_refine_ls_R_factor_gt 0.0643
_refine_ls_shift/su_max 0.013
_refine_ls_shift/su_mean 0
_refine_ls_structure_factor_coef Fsqd
_refine_ls_weighting_details 'calc w=1/[\s^2^(Fo^2^)+(0.0932P)^2^+0.0000P] where P=(Fo^2^+2Fc^2^)/3'
_refine_ls_weighting_scheme calc
_refine_ls_wR_factor_gt 0.1453
_refine_ls_wR_factor_ref 0.1881
_reflns_number_gt 2187
_reflns_number_total 4224
_reflns_threshold_expression >2\s(I)
_cod_data_source_file c2dt30235g.txt
_cod_data_source_block rob9
_cod_original_sg_symbol_H-M 'P 21/c'
_cod_database_code 7019360

loop_
_symmetry_equiv_pos_as_xyz
'x, y, z'
'-x, y+1/2, -z+1/2'
'-x, -y, -z'
'x, -y-1/2, z-1/2'

loop_
_atom_site_label
_atom_site_type_symbol
_atom_site_fract_x
_atom_site_fract_y
_atom_site_fract_z
_atom_site_U_iso_or_equiv
_atom_site_adp_type
_atom_site_occupancy
_atom_site_symmetry_multiplicity
_atom_site_calc_flag
_atom_site_refinement_flags
C1 C 0.3315(10) 0.1759(6) 0.2914(8) 0.032(3) Uani 1 1 d .
C2 C 0.2647(9) 0.2168(6) 0.3498(9) 0.032(3) Uani 1 1 d .
H2 H 0.2896 0.2662 0.3655 0.039 Uiso 1 1 calc R
C3 C 0.1607(10) 0.1856(6) 0.3858(8) 0.034(3) Uani 1 1 d .
H3 H 0.1157 0.2142 0.4277 0.041 Uiso 1 1 calc R
C4 C 0.1196(9) 0.1149(6) 0.3634(8) 0.032(3) Uani 1 1 d .
C5 C 0.1858(11) 0.0743(6) 0.3019(9) 0.040(3) Uani 1 1 d .
H5 H 0.1573 0.0257 0.2833 0.048 Uiso 1 1 calc R
C6 C 0.2936(10) 0.1039(6) 0.2670(9) 0.034(3) Uani 1 1 d .
H6 H 0.3408 0.0753 0.2269 0.041 Uiso 1 1 calc R
C7 C 0.0062(10) 0.0808(7) 0.4020(9) 0.042(3) Uani 1 1 d .
H7A H 0.0458 0.0591 0.4734 0.063 Uiso 1 1 calc R
H7B H -0.0396 0.0431 0.3509 0.063 Uiso 1 1 calc R
H7C H -0.0616 0.118 0.407 0.063 Uiso 1 1 calc R
C8 C 0.5182(9) 0.1609(5) 0.1499(7) 0.025(2) Uani 1 1 d .
C9 C 0.4188(9) 0.1478(6) 0.0547(8) 0.025(2) Uani 1 1 d .
H9 H 0.3273 0.1655 0.0451 0.03 Uiso 1 1 calc R
C10 C 0.4507(10) 0.1090(6) -0.0279(8) 0.027(2) Uani 1 1 d .
H10 H 0.3805 0.0995 -0.0929 0.033 Uiso 1 1 calc R
C11 C 0.5861(10) 0.0837(6) -0.0157(8) 0.031(3) Uani 1 1 d .
C12 C 0.6822(11) 0.0942(6) 0.0832(8) 0.032(3) Uani 1 1 d .
H12 H 0.7715 0.0729 0.096 0.039 Uiso 1 1 calc R
C13 C 0.6516(9) 0.1352(6) 0.1644(8) 0.030(2) Uani 1 1 d .
H13 H 0.7216 0.1454 0.2292 0.036 Uiso 1 1 calc R
C14 C 0.6197(11) 0.0421(6) -0.1029(8) 0.035(3) Uani 1 1 d .
H14A H 0.5338 0.0251 -0.1539 0.053 Uiso 1 1 calc R
H14B H 0.6775 0.0003 -0.072 0.053 Uiso 1 1 calc R
H14C H 0.6702 0.0733 -0.1408 0.053 Uiso 1 1 calc R
C15 C 0.6213(10) 0.2263(6) 0.3656(8) 0.032(3) Uani 1 1 d .
C16 C 0.6299(10) 0.1850(6) 0.4589(8) 0.029(2) Uani 1 1 d .
H16 H 0.5559 0.1537 0.4627 0.035 Uiso 1 1 calc R
C17 C 0.7460(10) 0.1903(6) 0.5441(8) 0.032(3) Uani 1 1 d .
H17 H 0.7524 0.1616 0.6067 0.038 Uiso 1 1 calc R
C18 C 0.8543(11) 0.2361(7) 0.5420(9) 0.039(3) Uani 1 1 d .
C19 C 0.8447(10) 0.2778(6) 0.4499(9) 0.036(3) Uani 1 1 d .
H19 H 0.9174 0.3103 0.4473 0.043 Uiso 1 1 calc R
C20 C 0.7271(10) 0.2717(6) 0.3611(9) 0.033(3) Uani 1 1 d .
H20 H 0.7211 0.2993 0.2976 0.04 Uiso 1 1 calc R
C21 C 0.9798(12) 0.2434(8) 0.6376(10) 0.057(4) Uani 1 1 d .
H21A H 0.9643 0.2168 0.6991 0.085 Uiso 1 1 calc R
H21B H 0.9958 0.2948 0.6565 0.085 Uiso 1 1 calc R
H21C H 1.061 0.2234 0.6193 0.085 Uiso 1 1 calc R
P1 P 0.4737(3) 0.21310(16) 0.2517(2) 0.0273(6) Uani 1 1 d .
Br1 Br 0.41125(10) 0.32043(6) 0.18443(8) 0.0317(3) Uani 1 1 d .
Br2 Br 0.33490(11) 0.49476(6) 0.11841(9) 0.0413(3) Uani 1 1 d .
Br3 Br 0.5 0.5 0 0.0363(4) Uani 1 2 d S
Br4 Br 0.06112(13) 0.41995(8) 0.35800(13) 0.0627(5) Uani 1 1 d .
Br5 Br 0 0.5 0.5 0.0549(6) Uani 1 2 d S

loop_
_atom_site_aniso_label
_atom_site_aniso_U_11
_atom_site_aniso_U_22
_atom_site_aniso_U_33
_atom_site_aniso_U_23
_atom_site_aniso_U_13
_atom_site_aniso_U_12
C1 0.026(5) 0.030(7) 0.040(6) 0.001(5) 0.010(5) -0.006(5)
C2 0.020(5) 0.026(6) 0.053(7) -0.014(6) 0.013(5) -0.010(4)
C3 0.031(6) 0.030(7) 0.040(6) -0.011(6) 0.009(5) -0.009(5)
C4 0.017(5) 0.038(7) 0.038(6) 0.007(5) 0.006(4) 0.003(5)
C5 0.045(7) 0.021(7) 0.052(7) 0.002(6) 0.013(6) -0.011(5)
C6 0.036(6) 0.023(6) 0.046(7) -0.004(5) 0.014(5) 0.003(5)
C7 0.031(6) 0.043(8) 0.055(8) 0.012(6) 0.016(5) -0.001(5)
C8 0.027(5) 0.021(6) 0.025(5) 0.008(4) 0.006(4) -0.004(4)
C9 0.022(5) 0.024(6) 0.035(6) -0.003(5) 0.019(4) 0.006(4)
C10 0.028(5) 0.019(6) 0.032(6) -0.002(5) 0.003(4) 0.002(4)
C11 0.036(6) 0.022(6) 0.032(6) 0.000(5) 0.001(5) 0.005(5)
C12 0.036(6) 0.023(6) 0.038(6) -0.008(5) 0.010(5) 0.010(5)
C13 0.021(5) 0.026(6) 0.043(6) 0.006(5) 0.007(4) 0.005(4)
C14 0.045(7) 0.028(7) 0.036(6) -0.008(5) 0.014(5) -0.004(5)
C15 0.030(6) 0.035(7) 0.035(6) -0.009(5) 0.014(4) 0.003(5)
C16 0.028(5) 0.023(6) 0.038(6) 0.002(5) 0.012(4) 0.002(4)
C17 0.041(6) 0.030(7) 0.025(6) 0.001(5) 0.011(5) 0.003(5)
C18 0.033(6) 0.040(8) 0.045(7) -0.012(6) 0.009(5) 0.000(5)
C19 0.028(6) 0.035(7) 0.049(7) -0.011(6) 0.018(5) -0.010(5)
C20 0.031(6) 0.028(7) 0.041(7) 0.006(5) 0.012(5) 0.002(5)
C21 0.044(7) 0.054(10) 0.062(9) -0.008(7) -0.003(6) -0.015(6)
P1 0.0275(14) 0.0231(16) 0.0320(15) 0.0022(12) 0.0093(11) 0.0005(11)
Br1 0.0355(6) 0.0216(6) 0.0389(6) 0.0017(5) 0.0119(4) 0.0042(5)
Br2 0.0432(7) 0.0325(7) 0.0477(7) 0.0023(6) 0.0118(5) 0.0103(5)
Br3 0.0369(8) 0.0265(9) 0.0425(9) -0.0041(7) 0.0060(7) 0.0076(7)
Br4 0.0405(7) 0.0549(10) 0.0910(11) 0.0235(8) 0.0152(7) -0.0011(6)
Br5 0.0267(9) 0.0518(12) 0.0824(13) 0.0301(10) 0.0084(8) -0.0047(8)

loop_
_atom_type_symbol
_atom_type_description
_atom_type_scat_dispersion_real
_atom_type_scat_dispersion_imag
_atom_type_scat_source
C C 0.0033 0.0016 'International Tables Vol C Tables 4.2.6.8 and 6.1.1.4'
H H 0 0 'International Tables Vol C Tables 4.2.6.8 and 6.1.1.4'
P P 0.1023 0.0942 'International Tables Vol C Tables 4.2.6.8 and 6.1.1.4'
Br Br -0.2901 2.4595 'International Tables Vol C Tables 4.2.6.8 and 6.1.1.4'

loop_
_geom_angle_atom_site_label_1
_geom_angle_atom_site_label_2
_geom_angle_atom_site_label_3
_geom_angle
_geom_angle_site_symmetry_3
C2 C1 C6 120.4(10) .
C2 C1 P1 120.0(8) .
C6 C1 P1 119.5(8) .
C1 C2 C3 119.2(10) .
C4 C3 C2 122.4(10) .
C3 C4 C5 118.0(10) .
C3 C4 C7 122.6(10) .
C5 C4 C7 119.4(11) .
C4 C5 C6 120.7(11) .
C1 C6 C5 119.3(10) .
C9 C8 C13 119.9(9) .
C9 C8 P1 119.0(7) .
C13 C8 P1 121.1(7) .
C8 C9 C10 120.7(9) .
C9 C10 C11 120.3(9) .
C12 C11 C10 117.7(10) .
C12 C11 C14 121.8(9) .
C10 C11 C14 120.3(9) .
C11 C12 C13 121.7(9) .
C8 C13 C12 119.4(9) .
C20 C15 C16 120.2(10) .
C20 C15 P1 121.7(9) .
C16 C15 P1 118.0(8) .
C17 C16 C15 119.1(10) .
C16 C17 C18 121.9(10) .
C17 C18 C19 118.9(10) .
C17 C18 C21 121.6(11) .
C19 C18 C21 119.5(10) .
C18 C19 C20 119.7(10) .
C15 C20 C19 120.3(10) .
C8 P1 C1 112.8(5) .
C8 P1 C15 111.0(4) .
C1 P1 C15 111.4(5) .
C8 P1 Br1 107.5(3) .
C1 P1 Br1 107.3(4) .
C15 P1 Br1 106.5(4) .
Br2 Br3 Br2 180 3_665
Br4 Br5 Br4 180 3_566

loop_
_geom_bond_atom_site_label_1
_geom_bond_atom_site_label_2
_geom_bond_distance
_geom_bond_site_symmetry_2
C1 C2 1.363(14) .
C1 C6 1.391(15) .
C1 P1 1.780(10) .
C2 C3 1.378(14) .
C3 C4 1.373(15) .
C4 C5 1.385(15) .
C4 C7 1.498(14) .
C5 C6 1.391(15) .
C8 C9 1.371(13) .
C8 C13 1.382(13) .
C8 P1 1.778(10) .
C9 C10 1.390(13) .
C10 C11 1.402(13) .
C11 C12 1.382(14) .
C11 C14 1.473(14) .
C12 C13 1.390(14) .
C15 C20 1.365(14) .
C15 C16 1.404(14) .
C15 P1 1.790(10) .
C16 C17 1.366(13) .
C17 C18 1.383(15) .
C18 C19 1.393(15) .
C18 C21 1.504(15) .
C19 C20 1.403(14) .
P1 Br1 2.179(3) .
Br2 Br3 2.5423(12) .
Br3 Br2 2.5423(12) 3_665
Br4 Br5 2.5506(17) .
Br5 Br4 2.5506(17) 3_566
